data_2238752
loop_
_publ_author_name
'Abe, Daisuke'
'Sasanuma, Yuji'

_publ_section_title
;
 Butane-1,4-diyl bis(benzenecarbodithioate)
;
_journal_coeditor_code IS5312
_journal_issue 11
_journal_name_full 'Acta Crystallographica Section E'
_journal_page_first o1636
_journal_paper_doi 10.1107/S1600536813027529
_journal_volume 69
_journal_year 2013
_chemical_formula_iupac 'C18 H18 S4'
_chemical_formula_moiety 'C18 H18 S4'
_chemical_formula_sum 'C18 H18 S4'
_chemical_formula_weight 362.56
_chemical_melting_point 341
_chemical_name_systematic
;
Butane-1,4-diyl bis(benzenecarbodithioate)
;
_space_group_IT_number 14
_symmetry_cell_setting monoclinic
_symmetry_space_group_name_Hall '-P 2yn'
_symmetry_space_group_name_H-M 'P 1 21/n 1'
_atom_sites_solution_hydrogens geom
_atom_sites_solution_primary direct
_atom_sites_solution_secondary difmap
_audit_creation_method SHELXL-97
_cell_angle_alpha 90.00
_cell_angle_beta 110.805(2)
_cell_angle_gamma 90.00
_cell_formula_units_Z 2
_cell_length_a 11.0205(6)
_cell_length_b 7.2535(5)
_cell_length_c 11.3090(7)
_cell_measurement_reflns_used 5003
_cell_measurement_temperature 173
_cell_measurement_theta_max 67.82
_cell_measurement_theta_min 4.81
_cell_volume 845.06(9)
_computing_cell_refinement 'SAINT (Bruker, 2007)'
_computing_data_collection 'APEX2 (Bruker, 2007)'
_computing_data_reduction 'SAINT (Bruker, 2007)'
_computing_molecular_graphics
;<i>SHELXTL</i> (Sheldrick, 2008) and
 <i>Mercury</i> (Macrae <i>et al.</i>, 2006)
;
_computing_publication_material '<i>SHELXTL</i> (Sheldrick, 2008)'
_computing_structure_refinement 'SHELXL97 (Sheldrick, 2008)'
_computing_structure_solution 'SHELXS97 (Sheldrick, 2008)'
_diffrn_ambient_temperature 173
_diffrn_detector_area_resol_mean 8.333
_diffrn_measured_fraction_theta_full 0.960
_diffrn_measured_fraction_theta_max 0.960
_diffrn_measurement_device_type 'Bruker APEXII CCD area-detector'
_diffrn_measurement_method '\f and \w scans'
_diffrn_radiation_monochromator 'Bruker Helios multilayer confocal mirror'
_diffrn_radiation_source 'Bruker TXS fine-focus rotating anode'
_diffrn_radiation_type 'Cu K\a'
_diffrn_radiation_wavelength 1.54178
_diffrn_reflns_av_R_equivalents 0.0280
_diffrn_reflns_av_sigmaI/netI 0.0335
_diffrn_reflns_limit_h_max 13
_diffrn_reflns_limit_h_min -13
_diffrn_reflns_limit_k_max 7
_diffrn_reflns_limit_k_min -8
_diffrn_reflns_limit_l_max 13
_diffrn_reflns_limit_l_min -13
_diffrn_reflns_number 4872
_diffrn_reflns_theta_full 68.00
_diffrn_reflns_theta_max 68.14
_diffrn_reflns_theta_min 4.81
_exptl_absorpt_coefficient_mu 5.091
_exptl_absorpt_correction_T_max 0.9509
_exptl_absorpt_correction_T_min 0.2353
_exptl_absorpt_correction_type multi-scan
_exptl_absorpt_process_details '(SADABS; Bruker, 2001)'
_exptl_crystal_colour pink
_exptl_crystal_density_diffrn 1.425
_exptl_crystal_density_method 'not measured'
_exptl_crystal_description plate
_exptl_crystal_F_000 380
_exptl_crystal_size_max 0.40
_exptl_crystal_size_mid 0.20
_exptl_crystal_size_min 0.01
_refine_diff_density_max 0.349
_refine_diff_density_min -0.310
_refine_ls_extinction_method none
_refine_ls_goodness_of_fit_ref 1.127
_refine_ls_hydrogen_treatment constr
_refine_ls_matrix_type full
_refine_ls_number_parameters 100
_refine_ls_number_reflns 1480
_refine_ls_number_restraints 0
_refine_ls_restrained_S_all 1.127
_refine_ls_R_factor_all 0.0369
_refine_ls_R_factor_gt 0.0366
_refine_ls_shift/su_max 0.000
_refine_ls_shift/su_mean 0.000
_refine_ls_structure_factor_coef Fsqd
_refine_ls_weighting_details 'calc w=1/[\s^2^(Fo^2^)+(0.0393P)^2^+1.0478P] where P=(Fo^2^+2Fc^2^)/3'
_refine_ls_weighting_scheme calc
_refine_ls_wR_factor_gt 0.0994
_refine_ls_wR_factor_ref 0.0997
_reflns_number_gt 1468
_reflns_number_total 1480
_reflns_threshold_expression I>2sigma(I)
_cod_data_source_file is5312.cif
_cod_data_source_block I
_cod_original_sg_symbol_H-M 'P 21/n'
_cod_database_code 2238752

loop_
_symmetry_equiv_pos_as_xyz
'x, y, z'
'-x+1/2, y+1/2, -z+1/2'
'-x, -y, -z'
'x-1/2, -y-1/2, z-1/2'

loop_
_atom_site_type_symbol
_atom_site_label
_atom_site_fract_x
_atom_site_fract_y
_atom_site_fract_z
_atom_site_U_iso_or_equiv
_atom_site_adp_type
_atom_site_calc_flag
_atom_site_refinement_flags
_atom_site_occupancy
_atom_site_symmetry_multiplicity
C C1 -0.0082(2) 0.2157(3) 0.3798(2) 0.0226(5) Uani d . 1 1
C C2 0.0225(2) 0.2350(4) 0.5097(2) 0.0271(5) Uani d . 1 1
H H2 0.1068 0.2029 0.5658 0.033 Uiso calc R 1 1
C C3 -0.0686(2) 0.3004(4) 0.5579(2) 0.0309(5) Uani d . 1 1
H H3 -0.0463 0.3138 0.6467 0.037 Uiso calc R 1 1
C C4 -0.1921(2) 0.3461(4) 0.4770(3) 0.0314(6) Uani d . 1 1
H H4 -0.2547 0.3904 0.5100 0.038 Uiso calc R 1 1
C C5 -0.2237(2) 0.3270(4) 0.3480(3) 0.0347(6) Uani d . 1 1
H H5 -0.3085 0.3581 0.2923 0.042 Uiso calc R 1 1
C C6 -0.1329(2) 0.2628(4) 0.2992(2) 0.0300(5) Uani d . 1 1
H H6 -0.1556 0.2508 0.2103 0.036 Uiso calc R 1 1
C C7 0.0885(2) 0.1450(3) 0.3270(2) 0.0222(5) Uani d . 1 1
C C8 0.3424(2) 0.0498(4) 0.3534(2) 0.0288(5) Uani d . 1 1
H H8A 0.3123 -0.0796 0.3375 0.035 Uiso calc R 1 1
H H8B 0.3313 0.1080 0.2710 0.035 Uiso calc R 1 1
C C9 0.4854(2) 0.0543(4) 0.4385(2) 0.0270(5) Uani d . 1 1
H H9A 0.5121 0.1841 0.4594 0.032 Uiso calc R 1 1
H H9B 0.5381 0.0031 0.3913 0.032 Uiso calc R 1 1
S S1 0.04887(5) 0.05242(9) 0.18505(5) 0.0286(2) Uani d . 1 1
S S2 0.24732(5) 0.17228(9) 0.42927(5) 0.0278(2) Uani d . 1 1

loop_
_atom_site_aniso_label
_atom_site_aniso_U_11
_atom_site_aniso_U_22
_atom_site_aniso_U_33
_atom_site_aniso_U_12
_atom_site_aniso_U_13
_atom_site_aniso_U_23
C1 0.0177(10) 0.0217(12) 0.0276(11) -0.0011(9) 0.0072(9) 0.0005(9)
C2 0.0197(11) 0.0330(13) 0.0271(11) 0.0003(10) 0.0064(9) 0.0023(10)
C3 0.0304(12) 0.0364(14) 0.0286(12) -0.0004(11) 0.0136(10) -0.0013(11)
C4 0.0255(12) 0.0310(14) 0.0429(14) 0.0014(10) 0.0186(11) -0.0034(11)
C5 0.0189(11) 0.0430(16) 0.0389(14) 0.0067(11) 0.0063(10) -0.0015(12)
C6 0.0210(11) 0.0391(15) 0.0269(11) 0.0026(10) 0.0047(9) -0.0026(10)
C7 0.0169(10) 0.0228(12) 0.0255(11) 0.0010(8) 0.0058(8) 0.0044(9)
C8 0.0178(11) 0.0406(15) 0.0283(11) 0.0071(10) 0.0087(9) -0.0003(10)
C9 0.0172(11) 0.0335(14) 0.0312(12) 0.0040(9) 0.0097(9) 0.0022(10)
S1 0.0211(3) 0.0387(4) 0.0246(3) -0.0006(2) 0.0062(2) -0.0052(2)
S2 0.0143(3) 0.0394(4) 0.0271(3) 0.0035(2) 0.0040(2) -0.0065(2)

loop_
_atom_type_symbol
_atom_type_description
_atom_type_scat_dispersion_real
_atom_type_scat_dispersion_imag
_atom_type_scat_source
C C 0.0181 0.0091 'International Tables Vol C Tables 4.2.6.8 and 6.1.1.4'
H H 0.0000 0.0000 'International Tables Vol C Tables 4.2.6.8 and 6.1.1.4'
S S 0.3331 0.5567 'International Tables Vol C Tables 4.2.6.8 and 6.1.1.4'

loop_
_geom_angle_atom_site_label_1
_geom_angle_atom_site_label_2
_geom_angle_atom_site_label_3
_geom_angle_site_symmetry_1
_geom_angle_site_symmetry_3
_geom_angle
C2 C1 C6 . . 118.6(2)
C2 C1 C7 . . 121.2(2)
C6 C1 C7 . . 120.2(2)
C3 C2 C1 . . 120.7(2)
C3 C2 H2 . . 119.6
C1 C2 H2 . . 119.6
C4 C3 C2 . . 120.1(2)
C4 C3 H3 . . 120.0
C2 C3 H3 . . 120.0
C5 C4 C3 . . 119.6(2)
C5 C4 H4 . . 120.2
C3 C4 H4 . . 120.2
C4 C5 C6 . . 120.5(2)
C4 C5 H5 . . 119.7
C6 C5 H5 . . 119.7
C5 C6 C1 . . 120.4(2)
C5 C6 H6 . . 119.8
C1 C6 H6 . . 119.8
C1 C7 S1 . . 123.48(16)
C1 C7 S2 . . 113.01(16)
S1 C7 S2 . . 123.51(13)
C9 C8 S2 . . 109.43(16)
C9 C8 H8A . . 109.8
S2 C8 H8A . . 109.8
C9 C8 H8B . . 109.8
S2 C8 H8B . . 109.8
H8A C8 H8B . . 108.2
C8 C9 C9 . 3_656 113.5(2)
C8 C9 H9A . . 108.9
C9 C9 H9A 3_656 . 108.9
C8 C9 H9B . . 108.9
C9 C9 H9B 3_656 . 108.9
H9A C9 H9B . . 107.7
C7 S2 C8 . . 104.20(11)

loop_
_geom_bond_atom_site_label_1
_geom_bond_atom_site_label_2
_geom_bond_site_symmetry_2
_geom_bond_distance
C1 C2 . 1.392(3)
C1 C6 . 1.395(3)
C1 C7 . 1.487(3)
C2 C3 . 1.386(4)
C2 H2 . 0.9500
C3 C4 . 1.383(4)
C3 H3 . 0.9500
C4 C5 . 1.381(4)
C4 H4 . 0.9500
C5 C6 . 1.384(3)
C5 H5 . 0.9500
C6 H6 . 0.9500
C7 S1 . 1.649(2)
C7 S2 . 1.732(2)
C8 C9 . 1.527(3)
C8 S2 . 1.807(2)
C8 H8A . 0.9900
C8 H8B . 0.9900
C9 C9 3_656 1.530(5)
C9 H9A . 0.9900
C9 H9B . 0.9900

loop_
_geom_torsion_atom_site_label_1
_geom_torsion_atom_site_label_2
_geom_torsion_atom_site_label_3
_geom_torsion_atom_site_label_4
_geom_torsion_site_symmetry_4
_geom_torsion
C6 C1 C2 C3 . -0.3(4)
C7 C1 C2 C3 . -179.8(2)
C1 C2 C3 C4 . 0.5(4)
C2 C3 C4 C5 . -0.3(4)
C3 C4 C5 C6 . -0.1(4)
C4 C5 C6 C1 . 0.3(4)
C2 C1 C6 C5 . -0.1(4)
C7 C1 C6 C5 . 179.4(2)
C2 C1 C7 S1 . 158.30(19)
C6 C1 C7 S1 . -21.2(3)
C2 C1 C7 S2 . -22.3(3)
C6 C1 C7 S2 . 158.2(2)
S2 C8 C9 C9 3_656 66.7(3)
C1 C7 S2 C8 . 172.54(17)
S1 C7 S2 C8 . -8.11(19)
C9 C8 S2 C7 . -176.88(17)
